data_7242554
loop_
_publ_author_name
'Zhu, Huihui'
'Hao, Pengfei'
'Shen, Qiu'
'Shen, Junju'
'Li, Gaopeng'
'Zhao, Guozheng'
'Xing, Haoyu'
'Fu, Yunlong'

_publ_section_title
;
 The modulation effect of electron-rich solvents on the supramolecular
 networks and photochromic properties of naphthalene diimide molecules
;
_journal_issue 18
_journal_name_full CrystEngComm
_journal_page_first 3356
_journal_page_last 3363
_journal_paper_doi 10.1039/D0CE01733G
_journal_volume 23
_journal_year 2021
_chemical_formula_sum 'C30 H26 N6 O6'
_chemical_formula_weight 566.57
_chemical_properties_physical Light-sensitive,Photo-sensitive
_space_group_IT_number 14
_space_group_name_Hall '-P 2ybc'
_space_group_name_H-M_alt 'P 1 21/c 1'
_symmetry_cell_setting monoclinic
_symmetry_space_group_name_H-M 'P 1 21/c 1'
_atom_sites_solution_hydrogens geom
_atom_sites_solution_primary direct
_atom_sites_solution_secondary difmap
_audit_creation_method SHELXL-97
_audit_update_record
;
2020-10-04 deposited with the CCDC.	2021-03-29 downloaded from the CCDC.
;
_cell_angle_alpha 90.00
_cell_angle_beta 100.926(3)
_cell_angle_gamma 90.00
_cell_formula_units_Z 2
_cell_length_a 5.4179(5)
_cell_length_b 20.3687(17)
_cell_length_c 12.2934(10)
_cell_measurement_reflns_used 2968
_cell_measurement_temperature 293(2)
_cell_measurement_theta_max 23.20
_cell_measurement_theta_min 2.62
_cell_volume 1332.1(2)
_computing_structure_refinement 'SHELXL-97 (Sheldrick, 1997)'
_computing_structure_solution 'SHELXS-97 (Sheldrick, 1990)'
_diffrn_ambient_temperature 293(2)
_diffrn_measured_fraction_theta_full 0.998
_diffrn_measured_fraction_theta_max 0.998
_diffrn_measurement_device_type 'CCD area detector'
_diffrn_radiation_monochromator graphite
_diffrn_radiation_source 'fine-focus sealed tube'
_diffrn_radiation_type MoK\a
_diffrn_radiation_wavelength 0.71073
_diffrn_reflns_av_R_equivalents 0.1081
_diffrn_reflns_av_sigmaI/netI 0.1044
_diffrn_reflns_limit_h_max 7
_diffrn_reflns_limit_h_min -6
_diffrn_reflns_limit_k_max 27
_diffrn_reflns_limit_k_min -26
_diffrn_reflns_limit_l_max 11
_diffrn_reflns_limit_l_min -16
_diffrn_reflns_number 19552
_diffrn_reflns_theta_full 28.28
_diffrn_reflns_theta_max 28.28
_diffrn_reflns_theta_min 3.38
_exptl_absorpt_coefficient_mu 0.101
_exptl_crystal_density_diffrn 1.412
_exptl_crystal_density_method 'not measured'
_exptl_crystal_description rodlike
_exptl_crystal_F_000 592
_refine_diff_density_max 0.761
_refine_diff_density_min -0.667
_refine_diff_density_rms 0.074
_refine_ls_extinction_method none
_refine_ls_goodness_of_fit_ref 1.037
_refine_ls_hydrogen_treatment mixed
_refine_ls_matrix_type full
_refine_ls_number_parameters 192
_refine_ls_number_reflns 3295
_refine_ls_number_restraints 0
_refine_ls_restrained_S_all 1.037
_refine_ls_R_factor_all 0.2102
_refine_ls_R_factor_gt 0.1080
_refine_ls_shift/su_max 0.005
_refine_ls_shift/su_mean 0.001
_refine_ls_structure_factor_coef Fsqd
_refine_ls_weighting_details 'calc w=1/[\s^2^(Fo^2^)+(0.1174P)^2^+2.9052P] where P=(Fo^2^+2Fc^2^)/3'
_refine_ls_weighting_scheme calc
_refine_ls_wR_factor_gt 0.2597
_refine_ls_wR_factor_ref 0.3167
_reflns_number_gt 1567
_reflns_number_total 3295
_reflns_threshold_expression >2sigma(I)
_cod_data_source_file d0ce01733g2.cif
_cod_data_source_block aa_CCDC2
_cod_depositor_comments
;
The following automatic conversions were performed:

data item '_symmetry_cell_setting' value 'Monoclinic' was changed to
'monoclinic' in accordance with the
/home/data/users/saulius/crontab/automatic-downloads/rss-feeds/RSC/lib/dictionaries/cif_core.dic
dictionary named 'cif_core.dic' version 2.4.2 last updated on
2011-04-26.

Automatic conversion script
Id: cif_fix_values 7556 2019-12-06 15:28:31Z antanas 

 Adding full bibliography for 7242552--7242555.cif.
;
_cod_original_sg_symbol_H-M 'P2(1)/c  '
_cod_database_code 7242554

loop_
_symmetry_equiv_pos_as_xyz
'x, y, z'
'-x, y+1/2, -z+1/2'
'-x, -y, -z'
'x, -y-1/2, z-1/2'

loop_
_atom_site_label
_atom_site_type_symbol
_atom_site_fract_x
_atom_site_fract_y
_atom_site_fract_z
_atom_site_U_iso_or_equiv
_atom_site_adp_type
_atom_site_occupancy
_atom_site_symmetry_multiplicity
_atom_site_calc_flag
_atom_site_refinement_flags
_atom_site_disorder_assembly
_atom_site_disorder_group
C1 C 0.6870(10) 0.2321(3) 0.4412(4) 0.0516(13) Uani 1 1 d . . .
H1 H 0.7151 0.2000 0.4959 0.062 Uiso 1 1 calc R . .
C2 C 0.4938(10) 0.2747(3) 0.4414(4) 0.0575(14) Uani 1 1 d . . .
H2 H 0.3911 0.2709 0.4937 0.069 Uiso 1 1 calc R . .
C3 C 0.4532(9) 0.3237(2) 0.3626(4) 0.0489(13) Uani 1 1 d . . .
H3 H 0.3251 0.3543 0.3611 0.059 Uiso 1 1 calc R . .
C4 C 0.6083(8) 0.3258(2) 0.2863(3) 0.0371(11) Uani 1 1 d . . .
C5 C 0.7935(10) 0.2804(2) 0.2911(4) 0.0470(12) Uani 1 1 d . . .
H5 H 0.8948 0.2822 0.2380 0.056 Uiso 1 1 calc R . .
C6 C 0.7607(8) 0.4248(2) 0.2122(4) 0.0375(10) Uani 1 1 d . . .
C7 C 0.7262(8) 0.4769(2) 0.1270(3) 0.0329(10) Uani 1 1 d . . .
C8 C 0.9004(8) 0.5265(2) 0.1336(4) 0.0380(11) Uani 1 1 d . . .
H8 H 1.0390 0.5272 0.1913 0.046 Uiso 1 1 calc R . .
C9 C 0.5157(8) 0.47509(19) 0.0408(3) 0.0301(9) Uani 1 1 d . . .
C10 C 0.3345(8) 0.42487(19) 0.0326(3) 0.0338(10) Uani 1 1 d . . .
C11 C 0.1320(8) 0.4242(2) -0.0533(3) 0.0381(11) Uani 1 1 d . . .
H11 H 0.0148 0.3904 -0.0581 0.046 Uiso 1 1 calc R . .
C12 C 0.3600(8) 0.3730(2) 0.1183(3) 0.0348(10) Uani 1 1 d . . .
C13 C 0.636(4) 0.6401(8) 0.2823(9) 0.273(12) Uani 1 1 d . . .
H13A H 0.5363 0.6729 0.3095 0.410 Uiso 1 1 calc R . .
H13B H 0.5302 0.6130 0.2289 0.410 Uiso 1 1 calc R . .
H13C H 0.7607 0.6610 0.2480 0.410 Uiso 1 1 calc R . .
C14 C 0.9730(18) 0.6234(9) 0.4244(11) 0.211(8) Uani 1 1 d . . .
H14A H 1.0561 0.6525 0.3815 0.316 Uiso 1 1 calc R . .
H14B H 1.0754 0.5853 0.4446 0.316 Uiso 1 1 calc R . .
H14C H 0.9465 0.6456 0.4902 0.316 Uiso 1 1 calc R . .
C15 C 0.637(5) 0.5466(6) 0.3896(17) 0.284(14) Uani 1 1 d . . .
H15 H 0.6834 0.5174 0.4480 0.341 Uiso 1 1 calc R . .
N1 N 0.8384(8) 0.2332(2) 0.3677(4) 0.0555(12) Uani 1 1 d . . .
N2 N 0.5754(7) 0.37606(17) 0.2014(3) 0.0366(9) Uani 1 1 d . . .
N3 N 0.7445(9) 0.6047(3) 0.3625(4) 0.0630(13) Uani 1 1 d . . .
O1 O 0.9392(6) 0.42337(16) 0.2883(3) 0.0545(10) Uani 1 1 d . . .
O2 O 0.2093(6) 0.32933(16) 0.1178(3) 0.0513(10) Uani 1 1 d . . .
O3 O 0.4295(16) 0.5467(11) 0.2967(16) 0.395(15) Uani 1 1 d . . .

loop_
_atom_site_aniso_label
_atom_site_aniso_U_11
_atom_site_aniso_U_22
_atom_site_aniso_U_33
_atom_site_aniso_U_23
_atom_site_aniso_U_13
_atom_site_aniso_U_12
C1 0.056(3) 0.049(3) 0.048(3) 0.017(2) 0.006(3) 0.000(3)
C2 0.052(3) 0.078(4) 0.044(3) 0.014(3) 0.015(2) 0.006(3)
C3 0.045(3) 0.053(3) 0.049(3) 0.011(2) 0.010(2) 0.014(2)
C4 0.036(2) 0.039(2) 0.034(2) 0.0032(19) -0.0002(19) 0.001(2)
C5 0.053(3) 0.040(3) 0.050(3) 0.004(2) 0.013(2) 0.007(2)
C6 0.036(2) 0.036(2) 0.038(2) -0.0019(19) 0.001(2) 0.002(2)
C7 0.033(2) 0.031(2) 0.032(2) -0.0016(17) 0.0015(19) -0.0028(18)
C8 0.034(2) 0.040(2) 0.036(2) -0.002(2) -0.0029(19) -0.005(2)
C9 0.030(2) 0.031(2) 0.028(2) -0.0027(16) 0.0021(18) 0.0008(17)
C10 0.037(2) 0.029(2) 0.035(2) -0.0020(18) 0.0066(19) -0.0036(18)
C11 0.035(2) 0.039(2) 0.038(2) -0.004(2) -0.001(2) -0.0110(19)
C12 0.038(2) 0.032(2) 0.034(2) -0.0027(17) 0.005(2) -0.0031(19)
C13 0.45(3) 0.290(19) 0.106(8) 0.055(11) 0.113(13) 0.28(2)
C14 0.087(7) 0.35(2) 0.196(12) -0.150(14) 0.020(8) -0.019(10)
C15 0.51(4) 0.097(8) 0.34(2) 0.078(12) 0.33(3) 0.131(15)
N1 0.059(3) 0.047(2) 0.060(3) 0.017(2) 0.011(2) 0.013(2)
N2 0.036(2) 0.0344(19) 0.037(2) 0.0062(16) 0.0026(17) -0.0013(16)
N3 0.058(3) 0.063(3) 0.065(3) -0.004(3) 0.003(2) 0.007(2)
O1 0.049(2) 0.050(2) 0.054(2) 0.0106(17) -0.0160(18) -0.0056(16)
O2 0.056(2) 0.046(2) 0.048(2) 0.0075(15) -0.0007(16) -0.0205(17)
O3 0.086(6) 0.66(3) 0.44(2) -0.42(2) 0.032(8) -0.075(10)

loop_
_atom_type_symbol
_atom_type_description
_atom_type_scat_dispersion_real
_atom_type_scat_dispersion_imag
_atom_type_scat_source
C C 0.0033 0.0016 'International Tables Vol C Tables 4.2.6.8 and 6.1.1.4'
H H 0.0000 0.0000 'International Tables Vol C Tables 4.2.6.8 and 6.1.1.4'
N N 0.0061 0.0033 'International Tables Vol C Tables 4.2.6.8 and 6.1.1.4'
O O 0.0106 0.0060 'International Tables Vol C Tables 4.2.6.8 and 6.1.1.4'

loop_
_geom_angle_atom_site_label_1
_geom_angle_atom_site_label_2
_geom_angle_atom_site_label_3
_geom_angle
_geom_angle_site_symmetry_1
_geom_angle_site_symmetry_3
_geom_angle_publ_flag
N1 C1 C2 124.3(5) . . ?
C1 C2 C3 118.7(5) . . ?
C4 C3 C2 117.7(5) . . ?
C5 C4 C3 119.4(4) . . ?
C5 C4 N2 120.1(4) . . ?
C3 C4 N2 120.4(4) . . ?
N1 C5 C4 123.8(5) . . ?
O1 C6 N2 120.7(4) . . ?
O1 C6 C7 122.6(4) . . ?
N2 C6 C7 116.7(4) . . ?
C8 C7 C9 121.0(4) . . ?
C8 C7 C6 119.5(4) . . ?
C9 C7 C6 119.5(4) . . ?
C7 C8 C11 119.6(4) . 3_665 ?
C7 C9 C10 122.0(4) . . ?
C7 C9 C9 119.2(5) . 3_665 ?
C10 C9 C9 118.8(4) . 3_665 ?
C11 C10 C9 120.5(4) . . ?
C11 C10 C12 119.6(4) . . ?
C9 C10 C12 119.8(4) . . ?
C10 C11 C8 120.8(4) . 3_665 ?
O2 C12 N2 120.4(4) . . ?
O2 C12 C10 123.4(4) . . ?
N2 C12 C10 116.2(4) . . ?
N3 C15 O3 96.3(13) . . ?
C1 N1 C5 116.0(4) . . ?
C12 N2 C6 125.7(3) . . ?
C12 N2 C4 117.8(3) . . ?
C6 N2 C4 116.4(3) . . ?
C13 N3 C14 120.3(15) . . ?
C13 N3 C15 121.1(15) . . ?
C14 N3 C15 118.6(14) . . ?

loop_
_geom_bond_atom_site_label_1
_geom_bond_atom_site_label_2
_geom_bond_distance
_geom_bond_site_symmetry_2
_geom_bond_publ_flag
C1 N1 1.330(7) . ?
C1 C2 1.361(7) . ?
C2 C3 1.380(7) . ?
C3 C4 1.373(6) . ?
C4 C5 1.358(6) . ?
C4 N2 1.448(5) . ?
C5 N1 1.335(6) . ?
C6 O1 1.212(5) . ?
C6 N2 1.400(5) . ?
C6 C7 1.478(6) . ?
C7 C8 1.375(6) . ?
C7 C9 1.402(5) . ?
C8 C11 1.396(6) 3_665 ?
C9 C10 1.408(6) . ?
C9 C9 1.415(8) 3_665 ?
C10 C11 1.371(6) . ?
C10 C12 1.479(6) . ?
C11 C8 1.396(6) 3_665 ?
C12 O2 1.207(5) . ?
C12 N2 1.399(5) . ?
C13 N3 1.271(11) . ?
C14 N3 1.378(10) . ?
C15 N3 1.386(16) . ?
C15 O3 1.44(3) . ?
